data_1100145
loop_
_publ_author_name
'Esther R. Acuna-Cueva'
'Rene Faure'
'Nuria A. Illan-Cabeza'
'Sonia B. Jimenez-Pulido'
'Miguel N. Moreno-Carretero'
'Miguel Quiros'

_journal_name_full 'Inorganica Chimica Acta'
_journal_page_first 209
_journal_page_last 218
_journal_paper_doi 10.1016/S0020-1693(02)01165-9
_journal_volume 342
_journal_year 2003
_chemical_formula_moiety ?
_chemical_formula_sum 'C14 H16 Cu N10 O12'
_chemical_formula_weight 579.91
_chemical_melting_point ?
_chemical_name_common ?
_chemical_name_systematic
;
 ?
;
_space_group_IT_number 15
_symmetry_cell_setting monoclinic
_symmetry_space_group_name_Hall '-C 2yc'
_symmetry_space_group_name_H-M 'C 1 2/c 1'
_atom_sites_solution_hydrogens geom
_atom_sites_solution_primary heavy
_atom_sites_solution_secondary difmap
_cell_angle_alpha 90.00
_cell_angle_beta 103.022(6)
_cell_angle_gamma 90.00
_cell_formula_units_Z 4
_cell_length_a 15.1701(10)
_cell_length_b 8.0805(6)
_cell_length_c 17.7233(17)
_cell_measurement_reflns_used 39
_cell_measurement_temperature 293(2)
_cell_measurement_theta_max 12.52
_cell_measurement_theta_min 4.98
_cell_volume 2116.7(3)
_diffrn_ambient_temperature 293(2)
_diffrn_detector_area_resol_mean ?
_diffrn_measured_fraction_theta_full 1.000
_diffrn_measured_fraction_theta_max 1.000
_diffrn_measurement_device_type 'Siemens P4'
_diffrn_measurement_method '2\q/\w scans'
_diffrn_radiation_monochromator graphite
_diffrn_radiation_source 'fine-focus sealed tube'
_diffrn_radiation_type MoK\a
_diffrn_radiation_wavelength 0.71073
_diffrn_reflns_av_R_equivalents 0.0338
_diffrn_reflns_av_sigmaI/netI 0.0363
_diffrn_reflns_limit_h_max 21
_diffrn_reflns_limit_h_min -1
_diffrn_reflns_limit_k_max 11
_diffrn_reflns_limit_k_min -1
_diffrn_reflns_limit_l_max 24
_diffrn_reflns_limit_l_min -24
_diffrn_reflns_number 3865
_diffrn_reflns_theta_full 30.00
_diffrn_reflns_theta_max 30.00
_diffrn_reflns_theta_min 2.36
_diffrn_standards_decay_% ?
_diffrn_standards_interval_count 97
_diffrn_standards_interval_time ?
_diffrn_standards_number 3
_exptl_absorpt_coefficient_mu 1.122
_exptl_absorpt_correction_T_max 0.6767
_exptl_absorpt_correction_T_min 0.6052
_exptl_absorpt_correction_type psi-scan
_exptl_absorpt_process_details ?
_exptl_crystal_colour ?
_exptl_crystal_density_diffrn 1.820
_exptl_crystal_density_meas ?
_exptl_crystal_density_method 'not measured'
_exptl_crystal_description ?
_exptl_crystal_F_000 1180
_exptl_crystal_size_max 0.45
_exptl_crystal_size_mid 0.3
_exptl_crystal_size_min 0.1
_refine_diff_density_max 0.332
_refine_diff_density_min -0.587
_refine_diff_density_rms 0.084
_refine_ls_extinction_coef ?
_refine_ls_extinction_method none
_refine_ls_goodness_of_fit_ref 1.073
_refine_ls_hydrogen_treatment mixed
_refine_ls_matrix_type full
_refine_ls_number_parameters 175
_refine_ls_number_reflns 3087
_refine_ls_number_restraints 2
_refine_ls_restrained_S_all 1.074
_refine_ls_R_factor_all 0.0446
_refine_ls_R_factor_gt 0.0359
_refine_ls_shift/su_max 0.000
_refine_ls_shift/su_mean 0.000
_refine_ls_structure_factor_coef Fsqd
_refine_ls_weighting_details 'calc w=1/[\s^2^(Fo^2^)+(0.0500P)^2^+1.5000P] where P=(Fo^2^+2Fc^2^)/3'
_refine_ls_weighting_scheme calc
_refine_ls_wR_factor_gt 0.0959
_refine_ls_wR_factor_ref 0.1014
_reflns_number_gt 2642
_reflns_number_total 3087
_reflns_threshold_expression >2sigma(I)
_cod_depositor_comments
;
The following automatic conversions were performed:

'_exptl_absorpt_correction_type' tag value 'psi-scans' was replaced
with 'psi-scan' value.

Automatic conversion script
Id: cif_fix_values 1646 2011-03-28 12:23:43Z adriana 
;
_cod_original_sg_symbol_H-M 'C 2/c'
_cod_database_code 1100145

loop_
_symmetry_equiv_pos_as_xyz
'x, y, z'
'-x, y, -z+1/2'
'x+1/2, y+1/2, z'
'-x+1/2, y+1/2, -z+1/2'
'-x, -y, -z'
'x, -y, z-1/2'
'-x+1/2, -y+1/2, -z'
'x+1/2, -y+1/2, z-1/2'

loop_
_atom_site_label
_atom_site_type_symbol
_atom_site_fract_x
_atom_site_fract_y
_atom_site_fract_z
_atom_site_U_iso_or_equiv
_atom_site_adp_type
_atom_site_occupancy
_atom_site_symmetry_multiplicity
_atom_site_calc_flag
_atom_site_refinement_flags
_atom_site_disorder_assembly
_atom_site_disorder_group
Cu Cu 0.0000 0.17538(4) 0.2500 0.02700(10) Uani 1 2 d S . .
N1 N 0.24657(10) 0.5063(2) 0.44732(8) 0.0307(3) Uani 1 1 d . . .
C1 C 0.32855(15) 0.6079(3) 0.47158(12) 0.0427(5) Uani 1 1 d . . .
H11 H 0.3758 0.5638 0.4495 0.051 Uiso 1 1 d R . .
H12 H 0.3476 0.6068 0.5270 0.051 Uiso 1 1 d R . .
H13 H 0.3157 0.7196 0.4540 0.051 Uiso 1 1 d R . .
C1A C 0.20911(11) 0.4828(2) 0.36978(9) 0.0257(3) Uani 1 1 d . . .
C2 C 0.20854(13) 0.4357(3) 0.50393(10) 0.0326(4) Uani 1 1 d . . .
O2 O 0.23823(12) 0.4592(2) 0.57250(8) 0.0484(4) Uani 1 1 d . . .
N3 N 0.13505(11) 0.3320(2) 0.47881(8) 0.0320(3) Uani 1 1 d . . .
H3 H 0.1129 0.2857 0.5142 0.038 Uiso 1 1 d R . .
C4 C 0.09401(12) 0.2953(2) 0.40392(9) 0.0278(3) Uani 1 1 d . . .
C4A C 0.13608(11) 0.3765(2) 0.34684(9) 0.0251(3) Uani 1 1 d . . .
O4 O 0.02823(10) 0.20454(19) 0.38582(8) 0.0371(3) Uani 1 1 d . . .
N5 N 0.09954(10) 0.34816(19) 0.27153(8) 0.0269(3) Uani 1 1 d . . .
C6 C 0.13476(12) 0.4278(3) 0.21958(10) 0.0321(4) Uani 1 1 d . . .
H6 H 0.1111 0.4112 0.1670 0.039 Uiso 1 1 d R . .
C7 C 0.20722(13) 0.5363(3) 0.24406(10) 0.0347(4) Uani 1 1 d . . .
H7 H 0.2299 0.5920 0.2066 0.042 Uiso 1 1 d R . .
N8 N 0.24548(10) 0.5643(2) 0.31809(9) 0.0330(3) Uani 1 1 d . . .
O1W O 0.09317(9) 0.00104(19) 0.25903(9) 0.0357(3) Uani 1 1 d D . .
H11W H 0.0902(18) -0.051(3) 0.2168(9) 0.043 Uiso 1 1 d D . .
H12W H 0.0845(18) -0.065(3) 0.2935(12) 0.043 Uiso 1 1 d D . .
N1N N 0.00181(12) 0.2711(2) 0.61487(10) 0.0369(3) Uani 1 1 d . . .
O1N O 0.07028(13) 0.1802(2) 0.62564(12) 0.0546(4) Uani 1 1 d . . .
O2N O -0.05574(13) 0.2554(2) 0.65458(12) 0.0576(5) Uani 1 1 d . . .
O3N O -0.00817(15) 0.3781(3) 0.56482(12) 0.0675(6) Uani 1 1 d . . .

loop_
_atom_site_aniso_label
_atom_site_aniso_U_11
_atom_site_aniso_U_22
_atom_site_aniso_U_33
_atom_site_aniso_U_23
_atom_site_aniso_U_13
_atom_site_aniso_U_12
Cu 0.02280(15) 0.03152(16) 0.02535(15) 0.000 0.00260(10) 0.000
N1 0.0300(7) 0.0382(8) 0.0229(6) -0.0030(6) 0.0038(5) -0.0045(6)
C1 0.0395(10) 0.0507(12) 0.0364(9) -0.0099(9) 0.0052(8) -0.0159(9)
C1A 0.0244(7) 0.0305(8) 0.0220(6) 0.0002(6) 0.0048(5) 0.0018(6)
C2 0.0338(8) 0.0406(10) 0.0234(7) -0.0019(7) 0.0063(6) 0.0010(8)
O2 0.0543(9) 0.0682(11) 0.0215(6) -0.0072(7) 0.0060(6) -0.0134(8)
N3 0.0354(8) 0.0415(8) 0.0204(6) 0.0005(6) 0.0091(5) -0.0038(7)
C4 0.0273(7) 0.0327(8) 0.0235(7) 0.0020(6) 0.0056(6) 0.0012(6)
C4A 0.0249(7) 0.0295(7) 0.0206(6) 0.0012(6) 0.0046(5) 0.0027(6)
O4 0.0349(7) 0.0474(8) 0.0292(6) 0.0012(6) 0.0075(5) -0.0108(6)
N5 0.0249(6) 0.0327(7) 0.0220(6) 0.0011(5) 0.0030(5) -0.0002(5)
C6 0.0304(8) 0.0436(10) 0.0217(7) 0.0036(7) 0.0048(6) 0.0004(7)
C7 0.0310(8) 0.0471(11) 0.0270(8) 0.0069(7) 0.0087(6) -0.0021(8)
N8 0.0284(7) 0.0421(9) 0.0287(7) 0.0022(6) 0.0069(6) -0.0047(6)
O1W 0.0297(6) 0.0376(7) 0.0412(7) 0.0052(6) 0.0108(5) 0.0027(5)
N1N 0.0409(9) 0.0359(8) 0.0359(8) 0.0002(7) 0.0126(7) -0.0014(7)
O1N 0.0503(10) 0.0506(10) 0.0693(11) 0.0048(9) 0.0270(9) 0.0128(8)
O2N 0.0601(11) 0.0573(11) 0.0670(11) 0.0231(9) 0.0389(9) 0.0184(9)
O3N 0.0763(14) 0.0694(12) 0.0649(12) 0.0351(11) 0.0327(11) 0.0138(11)

loop_
_atom_type_symbol
_atom_type_description
_atom_type_scat_dispersion_real
_atom_type_scat_dispersion_imag
_atom_type_scat_source
C C 0.0033 0.0016 'International Tables Vol C Tables 4.2.6.8 and 6.1.1.4'
H H 0.0000 0.0000 'International Tables Vol C Tables 4.2.6.8 and 6.1.1.4'
N N 0.0061 0.0033 'International Tables Vol C Tables 4.2.6.8 and 6.1.1.4'
O O 0.0106 0.0060 'International Tables Vol C Tables 4.2.6.8 and 6.1.1.4'
Cu Cu 0.3201 1.2651 'International Tables Vol C Tables 4.2.6.8 and 6.1.1.4'

loop_
_geom_angle_atom_site_label_1
_geom_angle_atom_site_label_2
_geom_angle_atom_site_label_3
_geom_angle
_geom_angle_site_symmetry_1
_geom_angle_site_symmetry_3
_geom_angle_publ_flag
O1W Cu O1W 89.07(9) . 2 ?
O1W Cu N5 89.25(6) . . ?
O1W Cu N5 173.84(6) . 2 ?
N5 Cu N5 93.03(8) . 2 ?
O1W Cu O4 96.65(5) . 2 ?
O1W Cu O4 91.52(6) . . ?
N5 Cu O4 77.47(5) . . ?
N5 Cu O4 94.56(6) . 2 ?
O4 Cu O4 168.54(8) . 2 ?
C1A N1 C2 121.33(15) . . ?
C1A N1 C1 119.99(15) . . ?
C2 N1 C1 118.68(15) . . ?
N8 C1A N1 118.22(15) . . ?
N8 C1A C4A 121.79(15) . . ?
N1 C1A C4A 119.99(15) . . ?
O2 C2 N3 120.48(17) . . ?
O2 C2 N1 122.65(18) . . ?
N3 C2 N1 116.86(15) . . ?
C4 N3 C2 126.95(15) . . ?
C4 N3 O3N 107.61(12) . . ?
C2 N3 O3N 113.02(12) . . ?
O4 C4 N3 123.51(16) . . ?
O4 C4 C4A 122.95(15) . . ?
N3 C4 C4A 113.53(15) . . ?
N5 C4A C1A 121.27(15) . . ?
N5 C4A C4 117.54(15) . . ?
C1A C4A C4 121.16(14) . . ?
C4 O4 Cu 106.12(11) . . ?
C6 N5 C4A 117.70(15) . . ?
C6 N5 Cu 126.93(12) . . ?
C4A N5 Cu 115.26(11) . . ?
N5 C6 C7 119.97(15) . . ?
N8 C7 C6 123.46(16) . . ?
C7 N8 C1A 115.78(16) . . ?
Cu O1W O2N 110.70(7) . 5_556 ?
Cu O1W O1N 111.25(7) . 6 ?
O2N O1W O1N 94.42(8) 5_556 6 ?
O3N N1N O2N 119.61(19) . . ?
O3N N1N O1N 119.23(19) . . ?
O2N N1N O1N 121.16(19) . . ?
N1N O3N N3 107.50(15) . . ?

loop_
_geom_bond_atom_site_label_1
_geom_bond_atom_site_label_2
_geom_bond_distance
_geom_bond_site_symmetry_2
_geom_bond_publ_flag
Cu O1W 1.9763(14) . ?
Cu N5 2.0287(15) . ?
Cu O4 2.3598(14) . ?
N1 C1A 1.377(2) . ?
N1 C2 1.388(2) . ?
N1 C1 1.472(2) . ?
C1A N8 1.343(2) . ?
C1A C4A 1.389(2) . ?
C2 O2 1.212(2) . ?
C2 N3 1.386(2) . ?
N3 C4 1.366(2) . ?
N3 O3N 2.945(3) . ?
C4 O4 1.221(2) . ?
C4 C4A 1.467(2) . ?
C4A N5 1.345(2) . ?
N5 C6 1.330(2) . ?
C6 C7 1.397(3) . ?
C7 N8 1.329(2) . ?
O1W O2N 2.711(2) 5_556 ?
O1W O1N 2.736(3) 6 ?
N1N O3N 1.223(2) . ?
N1N O2N 1.245(2) . ?
N1N O1N 1.251(2) . ?
